data_2100889
loop_
_publ_author_name
'Pokkuluri, P. R.'
'Scheffer, J. R.'
'Trotter, J.'

_publ_section_title
;
 Crystal structure correlations in the photochemistry of dimethyl
 9,10-dimethyl-9,10-dihydro-9,10-ethenoanthracene-11,12-dicarboxylate
;
_journal_issue 1
_journal_name_full 'Acta Crystallographica Section B'
_journal_page_first 107
_journal_page_last 116
_journal_paper_doi 10.1107/S0108768192006682
_journal_volume 49
_journal_year 1993
_chemical_formula_sum 'C22 H20 O4'
_chemical_formula_weight 348.4
_space_group_IT_number 14
_space_group_name_Hall '-P 2yn'
_space_group_name_H-M_alt 'P 1 21/n 1'
_symmetry_cell_setting monoclinic
_symmetry_space_group_name_H-M 'P 1 21/n 1'
_cell_angle_alpha 90
_cell_angle_beta 94.300(10)
_cell_angle_gamma 90
_cell_formula_units_Z 4
_cell_length_a 9.124(2)
_cell_length_b 14.392(2)
_cell_length_c 14.3280(10)
_cell_volume 1876.2(5)
_diffrn_radiation_type Cu
_diffrn_radiation_wavelength 1.5418
_exptl_absorpt_coefficient_mu 0.65
_exptl_crystal_density_diffrn 1.233
_exptl_crystal_F_000 736
_cod_data_source_file hh0614.cif
_cod_data_source_block hh0614b
_cod_original_cell_volume 1876.1(5)
_cod_original_sg_symbol_H-M 'P 21/n'
_cod_database_code 2100889

loop_
_space_group_symop_id
_space_group_symop_operation_xyz
1 x,y,z
2 -x+1/2,y+1/2,-z+1/2
3 -x,-y,-z
4 x+1/2,-y+1/2,z+1/2

loop_
_atom_site_label
_atom_site_fract_x
_atom_site_fract_y
_atom_site_fract_z
O1 .4596(3) .3172(2) .8591(2)
O2 .3366(4) .2099(2) .9283(2)
O3 .8945(3) .0571(2) .7936(2)
O4 .9908(3) .1179(3) .6740(3)
O3' .907(2) .0330(10) .7490(10)
O4' .977(2) .1750(10) .7550(10)
C1 .2778(3) .2535(2) .6546(2)
C2 .2563(4) .2992(2) .5705(2)
C3 .3752(4) .3201(2) .5200(2)
C4A .5380(3) .2460(2) .6379(2)
C4 .5147(4) .2950(2) .5537(2)
C5 .6734(3) -.0085(2) .5910(2)
C6 .5924(3) -.0866(2) .5666(2)
C7 .4689(3) -.1062(2) .6137(2)
C8A .5121(3) .0306(2) .7095(2)
C8 .4295(3) -.0492(2) .6844(2)
C9A .4182(3) .2248(2) .6892(2)
C9 .4737(3) .0866(2) .7912(2)
C10A .6351(3) .0513(2) .6615(2)
C10 .6908(3) .2212(2) .6730(2)
C11 .4346(3) .1763(2) .7816(2)
C12 .7315(3) .1328(2) .6854(2)
C13 .4036(3) .2337(2) .8641(2)
C14 .4459(6) .3794(4) .9374(3)
C15 .8848(3) .1068(2) .7176(2)
C16 1.0375(5) .0196(5) .8231(5)
C17 .4884(5) .0357(3) .8835(2)
C18 .7927(4) .3029(3) .6904(3)

loop_
_geom_angle_atom_site_label_1
_geom_angle_atom_site_label_2
_geom_angle_atom_site_label_3
_geom_angle
C2 C3 C4 120

loop_
_geom_bond_atom_site_label_1
_geom_bond_atom_site_label_2
_geom_bond_distance
C9 C11 1.339(3)
C10 C12 1.341(3)
